data_2206691
loop_
_publ_author_name
'Qian-Yong Cao'
'Huan-Yu Liu'
'Rui-Hong Deng'
'Wen-Hong Wu'

_publ_section_title
;Chloro[1-(diphenylphosphinoyl)-2-(diphenylphosphino)ethane-\k<i>P</i>^2^](1,10-phenanthroline-\k^2^<i>N</i>,<i>N</i>')copper(I)
 dichloromethane solvate
;
_journal_coeditor_code HB6239
_journal_issue 9
_journal_name_full 'Acta Crystallographica Section E'
_journal_page_first m1744
_journal_page_last m1745
_journal_paper_doi 10.1107/S1600536805024888
_journal_volume 61
_journal_year 2005
_chemical_formula_iupac '[Cu Cl (C12 H8 N2) (C26 H24 O P2)], CH2 Cl2'
_chemical_formula_moiety 'C38 H32 Cl Cu N2 O P2, C H2 Cl2'
_chemical_formula_sum 'C39 H34 Cl3 Cu N2 O P2'
_chemical_formula_weight 778.51
_chemical_name_systematic
;
Chloro[1-(diphenylphosphinoyl)-2-(diphenylphosphino)ethane-\kP^2^]
(1,10-phenanthroline-\k^2^N,N')copper(I) dichloromethane solvate
;
_space_group_IT_number 2
_symmetry_cell_setting triclinic
_symmetry_space_group_name_Hall '-P 1'
_symmetry_space_group_name_H-M 'P -1'
_atom_sites_solution_hydrogens geom
_atom_sites_solution_primary direct
_atom_sites_solution_secondary difmap
_audit_creation_method SHELXL-97
_cell_angle_alpha 107.3190(10)
_cell_angle_beta 95.2940(10)
_cell_angle_gamma 108.7670(10)
_cell_formula_units_Z 2
_cell_length_a 11.7313(5)
_cell_length_b 12.5460(6)
_cell_length_c 14.2184(7)
_cell_measurement_reflns_used 947
_cell_measurement_temperature 293(2)
_cell_measurement_theta_max 24.18
_cell_measurement_theta_min 2.66
_cell_volume 1850.20(15)
_computing_cell_refinement 'SMART '
_computing_data_collection 'SMART (Bruker, 1998)'
_computing_data_reduction 'SAINT (Bruker, 1998)'
_computing_molecular_graphics 'SHELXTL (Bruker, 1998)'
_computing_publication_material SHELXTL
_computing_structure_refinement 'SHELXL97 (Sheldrick, 1997)'
_computing_structure_solution 'SHELXS97 (Sheldrick, 1997)'
_diffrn_ambient_temperature 293(2)
_diffrn_measured_fraction_theta_full 0.979
_diffrn_measured_fraction_theta_max 0.979
_diffrn_measurement_device_type 'Bruker SMART CCD'
_diffrn_measurement_method '\f and \w'
_diffrn_radiation_monochromator graphite
_diffrn_radiation_source 'fine-focus sealed tube'
_diffrn_radiation_type MoK\a
_diffrn_radiation_wavelength 0.71073
_diffrn_reflns_av_R_equivalents 0.0225
_diffrn_reflns_av_sigmaI/netI 0.0319
_diffrn_reflns_limit_h_max 15
_diffrn_reflns_limit_h_min -15
_diffrn_reflns_limit_k_max 16
_diffrn_reflns_limit_k_min -16
_diffrn_reflns_limit_l_max 18
_diffrn_reflns_limit_l_min -18
_diffrn_reflns_number 22495
_diffrn_reflns_theta_full 28.21
_diffrn_reflns_theta_max 28.21
_diffrn_reflns_theta_min 1.83
_exptl_absorpt_coefficient_mu 0.927
_exptl_absorpt_correction_T_max 0.801
_exptl_absorpt_correction_T_min 0.768
_exptl_absorpt_correction_type multi-scan
_exptl_absorpt_process_details '(SADABS; Sheldrick, 1996)'
_exptl_crystal_colour yellow
_exptl_crystal_density_diffrn 1.397
_exptl_crystal_density_method 'not measured'
_exptl_crystal_description block
_exptl_crystal_F_000 800
_exptl_crystal_size_max 0.30
_exptl_crystal_size_mid 0.25
_exptl_crystal_size_min 0.25
_refine_diff_density_max 0.364
_refine_diff_density_min -0.308
_refine_ls_extinction_method none
_refine_ls_goodness_of_fit_ref 1.090
_refine_ls_hydrogen_treatment constr
_refine_ls_matrix_type full
_refine_ls_number_parameters 461
_refine_ls_number_reflns 8933
_refine_ls_number_restraints 78
_refine_ls_restrained_S_all 1.094
_refine_ls_R_factor_all 0.0542
_refine_ls_R_factor_gt 0.0356
_refine_ls_shift/su_max 0.021
_refine_ls_shift/su_mean 0.001
_refine_ls_structure_factor_coef Fsqd
_refine_ls_weighting_details 'calc w = 1/[\s^2^(Fo^2^)+(0.0542P)^2^] where P = (Fo^2^+2Fc^2^)/3'
_refine_ls_weighting_scheme calc
_refine_ls_wR_factor_gt 0.0970
_refine_ls_wR_factor_ref 0.1025
_reflns_number_gt 6332
_reflns_number_total 8933
_reflns_threshold_expression I>2\s(I)
_cod_data_source_file hb6239.cif
_cod_data_source_block I
_cod_database_code 2206691
_cod_database_fobs_code 2206691

loop_
_symmetry_equiv_pos_as_xyz
'x, y, z'
'-x, -y, -z'

loop_
_atom_site_label
_atom_site_fract_x
_atom_site_fract_y
_atom_site_fract_z
_atom_site_U_iso_or_equiv
_atom_site_adp_type
_atom_site_calc_flag
_atom_site_refinement_flags
_atom_site_occupancy
_atom_site_disorder_assembly
_atom_site_disorder_group
_atom_site_type_symbol
Cu1 0.52562(2) 0.028576(18) 0.218401(17) 0.04659(9) Uani d . 1 . . Cu
P1 0.62552(4) 0.22128(4) 0.29228(4) 0.03900(12) Uani d . 1 . . P
P2 0.30327(4) 0.32084(4) 0.34985(4) 0.04336(12) Uani d . 1 . . P
Cl1 0.32713(5) -0.02773(4) 0.12647(4) 0.05651(14) Uani d . 1 . . Cl
N2 0.48380(15) -0.09253(13) 0.29667(11) 0.0462(4) Uani d . 1 . . N
C13 0.76391(16) 0.26455(16) 0.38715(14) 0.0418(4) Uani d . 1 . . C
C19 0.68057(16) 0.30814(15) 0.21181(14) 0.0401(4) Uani d . 1 . . C
N1 0.59407(14) -0.09948(14) 0.13897(12) 0.0487(4) Uani d . 1 . . N
C26 0.41562(16) 0.27642(16) 0.28694(14) 0.0433(4) Uani d . 1 . . C
H26A 0.3790 0.1917 0.2467 0.052 Uiso calc R 1 . . H
H26B 0.4380 0.3205 0.2416 0.052 Uiso calc R 1 . . H
O1 0.34311(13) 0.45151(11) 0.40602(11) 0.0568(4) Uani d . 1 . . O
C25 0.53219(16) 0.29890(17) 0.36013(14) 0.0437(4) Uani d . 1 . . C
H25A 0.5099 0.2694 0.4142 0.052 Uiso calc R 1 . . H
H25B 0.5796 0.3844 0.3895 0.052 Uiso calc R 1 . . H
C27 0.16679(18) 0.26721(19) 0.25272(15) 0.0503(5) Uani d . 1 . . C
C33 0.26767(17) 0.23348(17) 0.43139(15) 0.0462(4) Uani d . 1 . . C
C11 0.50222(17) -0.19510(16) 0.24974(14) 0.0453(4) Uani d . 1 . . C
C18 0.80396(18) 0.36370(18) 0.47486(15) 0.0506(5) Uani d . 1 . . C
H18A 0.7605 0.4149 0.4877 0.061 Uiso calc R 1 . . H
C12 0.56288(17) -0.19833(16) 0.16667(14) 0.0472(4) Uani d . 1 . . C
C10 0.4285(2) -0.08949(19) 0.37369(16) 0.0583(5) Uani d . 1 . . C
H10A 0.4149 -0.0198 0.4060 0.070 Uiso calc R 1 . . H
C24 0.7536(2) 0.42989(17) 0.25159(17) 0.0558(5) Uani d . 1 . . C
H24A 0.7743 0.4691 0.3210 0.067 Uiso calc R 1 . . H
C20 0.65090(18) 0.25236(18) 0.10840(15) 0.0504(5) Uani d . 1 . . C
H20A 0.6021 0.1712 0.0805 0.060 Uiso calc R 1 . . H
C14 0.83101(19) 0.18978(19) 0.36992(17) 0.0567(5) Uani d . 1 . . C
H14A 0.8050 0.1223 0.3117 0.068 Uiso calc R 1 . . H
C7 0.4643(2) -0.29566(18) 0.28065(17) 0.0586(5) Uani d . 1 . . C
C17 0.9080(2) 0.3871(2) 0.54346(17) 0.0646(6) Uani d . 1 . . C
H17A 0.9341 0.4539 0.6022 0.078 Uiso calc R 1 . . H
C22 0.7653(2) 0.4357(2) 0.08696(18) 0.0614(6) Uani d . 1 . . C
H22A 0.7939 0.4783 0.0450 0.074 Uiso calc R 1 . . H
C23 0.7954(2) 0.49255(19) 0.18943(19) 0.0646(6) Uani d . 1 . . C
H23A 0.8443 0.5738 0.2169 0.077 Uiso calc R 1 . . H
C4 0.5864(2) -0.30112(19) 0.11795(18) 0.0619(6) Uani d . 1 . . C
C1 0.6510(2) -0.1017(2) 0.06259(17) 0.0643(6) Uani d . 1 . . C
H1B 0.6715 -0.0352 0.0422 0.077 Uiso calc R 1 . . H
C21 0.6926(2) 0.3152(2) 0.04598(17) 0.0593(5) Uani d . 1 . . C
H21A 0.6718 0.2766 -0.0235 0.071 Uiso calc R 1 . . H
C16 0.9732(2) 0.3123(2) 0.52549(19) 0.0707(7) Uani d . 1 . . C
H16A 1.0426 0.3278 0.5724 0.085 Uiso calc R 1 . . H
C8 0.4068(2) -0.2867(2) 0.36302(19) 0.0713(7) Uani d . 1 . . C
H8A 0.3806 -0.3511 0.3857 0.086 Uiso calc R 1 . . H
C34 0.2713(2) 0.2931(2) 0.53117(17) 0.0597(5) Uani d . 1 . . C
H34A 0.2948 0.3762 0.5547 0.072 Uiso calc R 1 . . H
C15 0.9358(2) 0.2145(2) 0.4382(2) 0.0710(7) Uani d . 1 . . C
H15A 0.9810 0.1649 0.4251 0.085 Uiso calc R 1 . . H
C6 0.4873(3) -0.3994(2) 0.2272(2) 0.0769(7) Uani d . 1 . . C
H6A 0.4613 -0.4667 0.2462 0.092 Uiso calc R 1 . . H
C32 0.1066(2) 0.1486(2) 0.1920(2) 0.0773(7) Uani d . 1 . . C
H32A 0.1380 0.0913 0.1985 0.093 Uiso calc R 1 . . H
C36 0.2071(3) 0.1103(3) 0.5634(2) 0.0809(8) Uani d . 1 . . C
H36A 0.1851 0.0687 0.6072 0.097 Uiso calc R 1 . . H
C9 0.3895(2) -0.1840(2) 0.40933(19) 0.0725(7) Uani d . 1 . . C
H9A 0.3519 -0.1767 0.4645 0.087 Uiso calc R 1 . . H
C28 0.1186(3) 0.3479(3) 0.2386(2) 0.0878(9) Uani d . 1 . . C
H28A 0.1582 0.4289 0.2768 0.105 Uiso calc R 1 . . H
C2 0.6818(2) -0.1985(3) 0.01135(19) 0.0789(8) Uani d . 1 . . C
H2A 0.7240 -0.1953 -0.0406 0.095 Uiso calc R 1 . . H
C38 0.2363(2) 0.1102(2) 0.39937(19) 0.0683(6) Uani d . 1 . . C
H38A 0.2359 0.0683 0.3332 0.082 Uiso calc R 1 . . H
C3 0.6490(2) -0.2982(3) 0.0386(2) 0.0789(7) Uani d . 1 . . C
H3A 0.6681 -0.3640 0.0047 0.095 Uiso calc R 1 . . H
C5 0.5450(3) -0.4028(2) 0.1509(2) 0.0794(8) Uani d . 1 . . C
H5A 0.5589 -0.4721 0.1181 0.095 Uiso calc R 1 . . H
C35 0.2407(2) 0.2312(3) 0.59647(19) 0.0766(7) Uani d . 1 . . C
H35A 0.2431 0.2726 0.6633 0.092 Uiso calc R 1 . . H
C31 0.0006(2) 0.1142(3) 0.1219(2) 0.0907(9) Uani d . 1 . . C
H31A -0.0390 0.0338 0.0818 0.109 Uiso calc R 1 . . H
C37 0.2055(3) 0.0489(2) 0.4653(2) 0.0827(8) Uani d . 1 . . C
H37A 0.1837 -0.0339 0.4432 0.099 Uiso calc R 1 . . H
C30 -0.0469(3) 0.1954(3) 0.1104(2) 0.0924(9) Uani d . 1 . . C
H30A -0.1188 0.1714 0.0633 0.111 Uiso calc R 1 . . H
C29 0.0113(3) 0.3110(3) 0.1680(3) 0.1185(13) Uani d . 1 . . C
H29A -0.0208 0.3675 0.1605 0.142 Uiso calc R 1 . . H
Cl3 0.9853(5) 0.8112(5) 0.2075(6) 0.230(3) Uani d PD 0.586(8) A 1 Cl
C39 1.0655(9) 0.7390(9) 0.1258(7) 0.157(4) Uani d PDU 0.586(8) A 1 C
H39A 1.0095 0.6822 0.0634 0.189 Uiso calc PR 0.586(8) A 1 H
H39B 1.1303 0.7977 0.1100 0.189 Uiso calc PR 0.586(8) A 1 H
Cl2 1.1277(4) 0.6648(5) 0.1897(4) 0.226(3) Uani d PDU 0.586(8) A 1 Cl
Cl3' 0.9723(6) 0.7889(6) 0.1560(8) 0.174(3) Uani d PDU 0.414(8) A 2 Cl
Cl2' 1.1019(6) 0.6338(5) 0.1447(5) 0.214(4) Uani d PDU 0.414(8) A 2 Cl
C39' 1.1044(10) 0.7728(9) 0.2067(12) 0.175(6) Uani d PDU 0.414(8) A 2 C
H39D 1.1770 0.8329 0.2005 0.210 Uiso calc PR 0.414(8) A 2 H
H39C 1.1080 0.7846 0.2777 0.210 Uiso calc PRU 0.414(8) A 2 H

loop_
_atom_site_aniso_label
_atom_site_aniso_U_11
_atom_site_aniso_U_22
_atom_site_aniso_U_33
_atom_site_aniso_U_12
_atom_site_aniso_U_13
_atom_site_aniso_U_23
Cu1 0.04985(15) 0.03199(13) 0.05552(16) 0.01184(10) 0.00878(11) 0.01596(11)
P1 0.0356(2) 0.0315(2) 0.0485(3) 0.01127(19) 0.0082(2) 0.0132(2)
P2 0.0407(3) 0.0362(2) 0.0540(3) 0.0179(2) 0.0084(2) 0.0130(2)
Cl1 0.0515(3) 0.0466(3) 0.0602(3) 0.0126(2) 0.0004(2) 0.0121(2)
N2 0.0567(10) 0.0371(8) 0.0455(9) 0.0163(7) 0.0082(8) 0.0170(7)
C13 0.0356(9) 0.0385(9) 0.0530(11) 0.0120(8) 0.0119(8) 0.0193(8)
C19 0.0375(9) 0.0344(9) 0.0486(10) 0.0140(7) 0.0088(8) 0.0138(8)
N1 0.0482(9) 0.0483(9) 0.0485(9) 0.0170(8) 0.0102(7) 0.0161(7)
C26 0.0408(10) 0.0379(9) 0.0518(11) 0.0165(8) 0.0084(8) 0.0148(8)
O1 0.0598(9) 0.0363(7) 0.0705(9) 0.0216(6) 0.0083(7) 0.0104(6)
C25 0.0372(9) 0.0407(10) 0.0500(11) 0.0144(8) 0.0077(8) 0.0116(8)
C27 0.0434(11) 0.0548(12) 0.0554(12) 0.0235(9) 0.0105(9) 0.0169(10)
C33 0.0404(10) 0.0469(11) 0.0547(12) 0.0205(9) 0.0109(8) 0.0173(9)
C11 0.0469(11) 0.0361(9) 0.0500(11) 0.0140(8) -0.0011(8) 0.0155(8)
C18 0.0436(11) 0.0521(12) 0.0525(11) 0.0181(9) 0.0083(9) 0.0131(9)
C12 0.0443(10) 0.0382(10) 0.0515(11) 0.0154(8) -0.0019(9) 0.0085(9)
C10 0.0744(15) 0.0491(12) 0.0552(12) 0.0225(11) 0.0189(11) 0.0219(10)
C24 0.0640(13) 0.0386(10) 0.0570(12) 0.0109(9) 0.0160(10) 0.0135(9)
C20 0.0479(11) 0.0441(11) 0.0526(12) 0.0134(9) 0.0046(9) 0.0133(9)
C14 0.0483(12) 0.0543(12) 0.0640(13) 0.0242(10) 0.0060(10) 0.0118(10)
C7 0.0618(13) 0.0421(11) 0.0690(14) 0.0155(10) -0.0019(11) 0.0238(10)
C17 0.0549(13) 0.0672(15) 0.0570(13) 0.0179(11) 0.0017(10) 0.0088(11)
C22 0.0652(14) 0.0639(14) 0.0733(15) 0.0283(12) 0.0259(12) 0.0406(12)
C23 0.0725(15) 0.0401(11) 0.0782(16) 0.0111(10) 0.0248(12) 0.0243(11)
C4 0.0589(13) 0.0486(12) 0.0687(14) 0.0254(10) -0.0005(11) 0.0049(10)
C1 0.0621(14) 0.0688(15) 0.0596(14) 0.0226(12) 0.0165(11) 0.0194(11)
C21 0.0635(14) 0.0659(14) 0.0496(12) 0.0245(12) 0.0090(10) 0.0218(11)
C16 0.0469(13) 0.0835(17) 0.0765(16) 0.0231(12) -0.0032(11) 0.0262(14)
C8 0.0805(17) 0.0575(14) 0.0800(17) 0.0141(12) 0.0112(14) 0.0435(13)
C34 0.0594(13) 0.0579(13) 0.0588(13) 0.0219(11) 0.0109(10) 0.0160(11)
C15 0.0505(13) 0.0682(15) 0.0979(19) 0.0317(12) 0.0052(12) 0.0260(14)
C6 0.0873(19) 0.0418(12) 0.104(2) 0.0251(12) 0.0078(16) 0.0300(13)
C32 0.0643(15) 0.0638(15) 0.0900(18) 0.0235(13) -0.0072(13) 0.0142(13)
C36 0.0854(19) 0.095(2) 0.0825(19) 0.0351(16) 0.0291(15) 0.0529(17)
C9 0.0885(18) 0.0736(16) 0.0633(14) 0.0243(14) 0.0254(13) 0.0378(13)
C28 0.0866(19) 0.0734(17) 0.101(2) 0.0481(15) -0.0135(15) 0.0162(15)
C2 0.0675(16) 0.100(2) 0.0604(15) 0.0344(15) 0.0223(12) 0.0094(14)
C38 0.0892(18) 0.0535(13) 0.0683(14) 0.0285(12) 0.0246(13) 0.0246(11)
C3 0.0791(18) 0.0704(17) 0.0775(17) 0.0409(14) 0.0104(14) -0.0008(14)
C5 0.0894(19) 0.0428(13) 0.101(2) 0.0356(13) 0.0009(16) 0.0108(13)
C35 0.0801(17) 0.092(2) 0.0592(15) 0.0329(15) 0.0141(13) 0.0267(14)
C31 0.0648(16) 0.088(2) 0.087(2) 0.0158(15) -0.0153(14) 0.0078(16)
C37 0.105(2) 0.0599(15) 0.098(2) 0.0321(15) 0.0327(17) 0.0417(15)
C30 0.0640(17) 0.124(3) 0.0800(19) 0.0391(18) -0.0061(14) 0.0233(19)
C29 0.107(3) 0.106(3) 0.137(3) 0.066(2) -0.032(2) 0.023(2)
Cl3 0.213(4) 0.139(3) 0.269(6) -0.036(3) 0.064(4) 0.078(3)
C39 0.129(7) 0.190(10) 0.155(7) 0.019(7) 0.006(6) 0.114(7)
Cl2 0.123(2) 0.329(7) 0.285(5) 0.054(3) 0.011(3) 0.230(5)
Cl3' 0.138(4) 0.163(5) 0.286(8) 0.076(4) 0.083(4) 0.133(5)
Cl2' 0.168(5) 0.180(5) 0.224(5) 0.011(3) 0.128(4) 0.001(4)
C39' 0.126(10) 0.161(11) 0.258(15) 0.034(8) -0.001(10) 0.134(12)

loop_
_atom_type_symbol
_atom_type_description
_atom_type_scat_dispersion_real
_atom_type_scat_dispersion_imag
_atom_type_scat_source
C C 0.0033 0.0016 'International Tables Vol C Tables 4.2.6.8 and 6.1.1.4'
H H 0.0000 0.0000 'International Tables Vol C Tables 4.2.6.8 and 6.1.1.4'
N N 0.0061 0.0033 'International Tables Vol C Tables 4.2.6.8 and 6.1.1.4'
O O 0.0106 0.0060 'International Tables Vol C Tables 4.2.6.8 and 6.1.1.4'
P P 0.1023 0.0942 'International Tables Vol C Tables 4.2.6.8 and 6.1.1.4'
Cl Cl 0.1484 0.1585 'International Tables Vol C Tables 4.2.6.8 and 6.1.1.4'
Cu Cu 0.3201 1.2651 'International Tables Vol C Tables 4.2.6.8 and 6.1.1.4'

loop_
_geom_angle_atom_site_label_1
_geom_angle_atom_site_label_2
_geom_angle_atom_site_label_3
_geom_angle
_geom_angle_publ_flag
N2 Cu1 N1 79.34(6) y
N2 Cu1 P1 123.40(4) y
N1 Cu1 P1 127.45(5) y
N2 Cu1 Cl1 97.80(5) y
N1 Cu1 Cl1 105.20(5) y
P1 Cu1 Cl1 115.61(2) y
C19 P1 C13 102.92(8) ?
C19 P1 C25 102.38(8) ?
C13 P1 C25 104.08(8) ?
C19 P1 Cu1 117.16(6) ?
C13 P1 Cu1 115.56(6) ?
C25 P1 Cu1 113.00(6) ?
O1 P2 C26 114.62(9) ?
O1 P2 C27 111.82(9) ?
C26 P2 C27 105.58(9) ?
O1 P2 C33 112.00(9) ?
C26 P2 C33 105.34(8) ?
C27 P2 C33 106.89(9) ?
C10 N2 C11 117.44(17) ?
C10 N2 Cu1 129.55(14) ?
C11 N2 Cu1 112.28(12) ?
C18 C13 C14 118.45(18) ?
C18 C13 P1 124.74(14) ?
C14 C13 P1 116.79(15) ?
C20 C19 C24 118.35(17) ?
C20 C19 P1 119.72(14) ?
C24 C19 P1 121.92(14) ?
C1 N1 C12 117.53(18) ?
C1 N1 Cu1 129.77(15) ?
C12 N1 Cu1 112.38(13) ?
C25 C26 P2 112.92(13) ?
C25 C26 H26A 109.0 ?
P2 C26 H26A 109.0 ?
C25 C26 H26B 109.0 ?
P2 C26 H26B 109.0 ?
H26A C26 H26B 107.8 ?
C26 C25 P1 109.59(12) ?
C26 C25 H25A 109.8 ?
P1 C25 H25A 109.8 ?
C26 C25 H25B 109.8 ?
P1 C25 H25B 109.8 ?
H25A C25 H25B 108.2 ?
C28 C27 C32 117.3(2) ?
C28 C27 P2 118.52(18) ?
C32 C27 P2 124.19(17) ?
C34 C33 C38 118.2(2) ?
C34 C33 P2 118.09(16) ?
C38 C33 P2 123.73(16) ?
N2 C11 C7 122.19(19) ?
N2 C11 C12 117.54(16) ?
C7 C11 C12 120.27(18) ?
C17 C18 C13 120.48(19) ?
C17 C18 H18A 119.8 ?
C13 C18 H18A 119.8 ?
N1 C12 C4 123.4(2) ?
N1 C12 C11 117.29(16) ?
C4 C12 C11 119.34(19) ?
N2 C10 C9 123.9(2) ?
N2 C10 H10A 118.0 ?
C9 C10 H10A 118.0 ?
C23 C24 C19 120.7(2) ?
C23 C24 H24A 119.6 ?
C19 C24 H24A 119.6 ?
C21 C20 C19 120.97(19) ?
C21 C20 H20A 119.5 ?
C19 C20 H20A 119.5 ?
C15 C14 C13 120.8(2) ?
C15 C14 H14A 119.6 ?
C13 C14 H14A 119.6 ?
C8 C7 C11 117.7(2) ?
C8 C7 C6 123.9(2) ?
C11 C7 C6 118.4(2) ?
C16 C17 C18 120.4(2) ?
C16 C17 H17A 119.8 ?
C18 C17 H17A 119.8 ?
C23 C22 C21 120.0(2) ?
C23 C22 H22A 120.0 ?
C21 C22 H22A 120.0 ?
C22 C23 C24 120.2(2) ?
C22 C23 H23A 119.9 ?
C24 C23 H23A 119.9 ?
C12 C4 C3 116.9(2) ?
C12 C4 C5 118.8(2) ?
C3 C4 C5 124.3(2) ?
N1 C1 C2 123.3(2) ?
N1 C1 H1B 118.4 ?
C2 C1 H1B 118.4 ?
C20 C21 C22 119.8(2) ?
C20 C21 H21A 120.1 ?
C22 C21 H21A 120.1 ?
C15 C16 C17 119.9(2) ?
C15 C16 H16A 120.1 ?
C17 C16 H16A 120.1 ?
C9 C8 C7 119.5(2) ?
C9 C8 H8A 120.2 ?
C7 C8 H8A 120.2 ?
C35 C34 C33 121.0(2) ?
C35 C34 H34A 119.5 ?
C33 C34 H34A 119.5 ?
C16 C15 C14 120.0(2) ?
C16 C15 H15A 120.0 ?
C14 C15 H15A 120.0 ?
C5 C6 C7 121.8(2) ?
C5 C6 H6A 119.1 ?
C7 C6 H6A 119.1 ?
C31 C32 C27 120.7(2) ?
C31 C32 H32A 119.7 ?
C27 C32 H32A 119.7 ?
C35 C36 C37 120.2(2) ?
C35 C36 H36A 119.9 ?
C37 C36 H36A 119.9 ?
C8 C9 C10 119.2(2) ?
C8 C9 H9A 120.4 ?
C10 C9 H9A 120.4 ?
C27 C28 C29 121.0(3) ?
C27 C28 H28A 119.5 ?
C29 C28 H28A 119.5 ?
C3 C2 C1 119.0(2) ?
C3 C2 H2A 120.5 ?
C1 C2 H2A 120.5 ?
C37 C38 C33 120.4(2) ?
C37 C38 H38A 119.8 ?
C33 C38 H38A 119.8 ?
C2 C3 C4 119.8(2) ?
C2 C3 H3A 120.1 ?
C4 C3 H3A 120.1 ?
C6 C5 C4 121.3(2) ?
C6 C5 H5A 119.3 ?
C4 C5 H5A 119.3 ?
C36 C35 C34 120.1(2) ?
C36 C35 H35A 120.0 ?
C34 C35 H35A 120.0 ?
C30 C31 C32 121.0(3) ?
C30 C31 H31A 119.5 ?
C32 C31 H31A 119.5 ?
C36 C37 C38 120.1(2) ?
C36 C37 H37A 120.0 ?
C38 C37 H37A 120.0 ?
C29 C30 C31 119.0(3) ?
C29 C30 H30A 120.5 ?
C31 C30 H30A 120.5 ?
C30 C29 C28 121.1(3) ?
C30 C29 H29A 119.5 ?
C28 C29 H29A 119.5 ?
Cl2 C39 Cl3 106.7(5) ?
Cl2 C39 H39A 110.4 ?
Cl3 C39 H39A 110.4 ?
Cl2 C39 H39B 110.4 ?
Cl3 C39 H39B 110.4 ?
H39A C39 H39B 108.6 ?
Cl2' C39' Cl3' 109.5(7) ?
Cl2' C39' H39D 109.8 ?
Cl3' C39' H39D 109.8 ?
Cl2' C39' H39C 109.8 ?
Cl3' C39' H39C 109.8 ?
H39D C39' H39C 108.2 ?

loop_
_geom_bond_atom_site_label_1
_geom_bond_atom_site_label_2
_geom_bond_distance
_geom_bond_publ_flag
Cu1 N2 2.1013(15) y
Cu1 N1 2.1020(16) y
Cu1 P1 2.1817(5) y
Cu1 Cl1 2.3366(6) y
P1 C19 1.8275(18) ?
P1 C13 1.8283(19) ?
P1 C25 1.8438(18) ?
P2 O1 1.4841(14) ?
P2 C26 1.8003(18) ?
P2 C27 1.808(2) ?
P2 C33 1.809(2) ?
N2 C10 1.321(3) ?
N2 C11 1.357(2) ?
C13 C18 1.384(3) ?
C13 C14 1.391(3) ?
C19 C20 1.382(3) ?
C19 C24 1.393(3) ?
N1 C1 1.325(3) ?
N1 C12 1.361(2) ?
C26 C25 1.532(3) ?
C26 H26A 0.9700 ?
C26 H26B 0.9700 ?
C25 H25A 0.9700 ?
C25 H25B 0.9700 ?
C27 C28 1.361(3) ?
C27 C32 1.380(3) ?
C33 C34 1.382(3) ?
C33 C38 1.385(3) ?
C11 C7 1.410(3) ?
C11 C12 1.431(3) ?
C18 C17 1.381(3) ?
C18 H18A 0.9300 ?
C12 C4 1.397(3) ?
C10 C9 1.387(3) ?
C10 H10A 0.9300 ?
C24 C23 1.373(3) ?
C24 H24A 0.9300 ?
C20 C21 1.377(3) ?
C20 H20A 0.9300 ?
C14 C15 1.380(3) ?
C14 H14A 0.9300 ?
C7 C8 1.399(3) ?
C7 C6 1.421(3) ?
C17 C16 1.374(3) ?
C17 H17A 0.9300 ?
C22 C23 1.371(3) ?
C22 C21 1.381(3) ?
C22 H22A 0.9300 ?
C23 H23A 0.9300 ?
C4 C3 1.405(4) ?
C4 C5 1.443(4) ?
C1 C2 1.393(3) ?
C1 H1B 0.9300 ?
C21 H21A 0.9300 ?
C16 C15 1.373(3) ?
C16 H16A 0.9300 ?
C8 C9 1.350(4) ?
C8 H8A 0.9300 ?
C34 C35 1.380(3) ?
C34 H34A 0.9300 ?
C15 H15A 0.9300 ?
C6 C5 1.327(4) ?
C6 H6A 0.9300 ?
C32 C31 1.378(3) ?
C32 H32A 0.9300 ?
C36 C35 1.354(4) ?
C36 C37 1.373(4) ?
C36 H36A 0.9300 ?
C9 H9A 0.9300 ?
C28 C29 1.386(4) ?
C28 H28A 0.9300 ?
C2 C3 1.368(4) ?
C2 H2A 0.9300 ?
C38 C37 1.383(3) ?
C38 H38A 0.9300 ?
C3 H3A 0.9300 ?
C5 H5A 0.9300 ?
C35 H35A 0.9300 ?
C31 C30 1.349(4) ?
C31 H31A 0.9300 ?
C37 H37A 0.9300 ?
C30 C29 1.339(4) ?
C30 H30A 0.9300 ?
C29 H29A 0.9300 ?
Cl3 C39 1.782(8) ?
C39 Cl2 1.745(7) ?
C39 H39A 0.9700 ?
C39 H39B 0.9700 ?
Cl3' C39' 1.745(9) ?
Cl2' C39' 1.693(9) ?
C39' H39D 0.9700 ?
C39' H39C 0.9700 ?

loop_
_geom_torsion_atom_site_label_1
_geom_torsion_atom_site_label_2
_geom_torsion_atom_site_label_3
_geom_torsion_atom_site_label_4
_geom_torsion
N2 Cu1 P1 C19 167.98(8)
N1 Cu1 P1 C19 64.92(9)
Cl1 Cu1 P1 C19 -72.27(7)
N2 Cu1 P1 C13 46.38(9)
N1 Cu1 P1 C13 -56.68(9)
Cl1 Cu1 P1 C13 166.13(7)
N2 Cu1 P1 C25 -73.35(9)
N1 Cu1 P1 C25 -176.41(9)
Cl1 Cu1 P1 C25 46.40(7)
N1 Cu1 N2 C10 -179.30(19)
P1 Cu1 N2 C10 52.60(19)
Cl1 Cu1 N2 C10 -75.20(18)
N1 Cu1 N2 C11 -9.52(13)
P1 Cu1 N2 C11 -137.62(11)
Cl1 Cu1 N2 C11 94.58(12)
C19 P1 C13 C18 86.44(17)
C25 P1 C13 C18 -20.08(19)
Cu1 P1 C13 C18 -144.59(15)
C19 P1 C13 C14 -95.21(16)
C25 P1 C13 C14 158.27(15)
Cu1 P1 C13 C14 33.76(17)
C13 P1 C19 C20 132.32(15)
C25 P1 C19 C20 -119.86(15)
Cu1 P1 C19 C20 4.35(17)
C13 P1 C19 C24 -46.87(17)
C25 P1 C19 C24 60.95(17)
Cu1 P1 C19 C24 -174.83(14)
N2 Cu1 N1 C1 -178.27(19)
P1 Cu1 N1 C1 -54.1(2)
Cl1 Cu1 N1 C1 86.46(18)
N2 Cu1 N1 C12 8.49(12)
P1 Cu1 N1 C12 132.64(11)
Cl1 Cu1 N1 C12 -86.78(12)
O1 P2 C26 C25 64.58(15)
C27 P2 C26 C25 -171.91(13)
C33 P2 C26 C25 -59.00(15)
P2 C26 C25 P1 167.58(9)
C19 P1 C25 C26 69.58(14)
C13 P1 C25 C26 176.51(12)
Cu1 P1 C25 C26 -57.36(14)
O1 P2 C27 C28 2.2(2)
C26 P2 C27 C28 -123.1(2)
C33 P2 C27 C28 125.1(2)
O1 P2 C27 C32 -177.0(2)
C26 P2 C27 C32 57.7(2)
C33 P2 C27 C32 -54.1(2)
O1 P2 C33 C34 4.87(19)
C26 P2 C33 C34 130.09(16)
C27 P2 C33 C34 -117.92(16)
O1 P2 C33 C38 -175.52(18)
C26 P2 C33 C38 -50.3(2)
C27 P2 C33 C38 61.7(2)
C10 N2 C11 C7 0.1(3)
Cu1 N2 C11 C7 -171.00(15)
C10 N2 C11 C12 -179.59(17)
Cu1 N2 C11 C12 9.3(2)
C14 C13 C18 C17 -0.2(3)
P1 C13 C18 C17 178.14(16)
C1 N1 C12 C4 -0.9(3)
Cu1 N1 C12 C4 173.24(15)
C1 N1 C12 C11 179.53(18)
Cu1 N1 C12 C11 -6.3(2)
N2 C11 C12 N1 -2.0(2)
C7 C11 C12 N1 178.24(18)
N2 C11 C12 C4 178.39(18)
C7 C11 C12 C4 -1.3(3)
C11 N2 C10 C9 0.5(3)
Cu1 N2 C10 C9 169.86(18)
C20 C19 C24 C23 -0.3(3)
P1 C19 C24 C23 178.90(17)
C24 C19 C20 C21 0.1(3)
P1 C19 C20 C21 -179.08(16)
C18 C13 C14 C15 -0.6(3)
P1 C13 C14 C15 -179.09(18)
N2 C11 C7 C8 -0.4(3)
C12 C11 C7 C8 179.3(2)
N2 C11 C7 C6 -180.0(2)
C12 C11 C7 C6 -0.3(3)
C13 C18 C17 C16 0.1(3)
C21 C22 C23 C24 0.1(4)
C19 C24 C23 C22 0.2(3)
N1 C12 C4 C3 2.0(3)
C11 C12 C4 C3 -178.39(19)
N1 C12 C4 C5 -177.52(19)
C11 C12 C4 C5 2.0(3)
C12 N1 C1 C2 -1.1(3)
Cu1 N1 C1 C2 -174.09(17)
C19 C20 C21 C22 0.2(3)
C23 C22 C21 C20 -0.3(3)
C18 C17 C16 C15 0.9(4)
C11 C7 C8 C9 0.1(3)
C6 C7 C8 C9 179.6(2)
C38 C33 C34 C35 -2.1(3)
P2 C33 C34 C35 177.56(18)
C17 C16 C15 C14 -1.7(4)
C13 C14 C15 C16 1.6(4)
C8 C7 C6 C5 -178.3(2)
C11 C7 C6 C5 1.2(4)
C28 C27 C32 C31 -1.5(4)
P2 C27 C32 C31 177.8(2)
C7 C8 C9 C10 0.5(4)
N2 C10 C9 C8 -0.8(4)
C32 C27 C28 C29 1.9(4)
P2 C27 C28 C29 -177.4(3)
N1 C1 C2 C3 1.9(4)
C34 C33 C38 C37 2.2(3)
P2 C33 C38 C37 -177.4(2)
C1 C2 C3 C4 -0.7(4)
C12 C4 C3 C2 -1.2(3)
C5 C4 C3 C2 178.3(2)
C7 C6 C5 C4 -0.5(4)
C12 C4 C5 C6 -1.2(4)
C3 C4 C5 C6 179.3(3)
C37 C36 C35 C34 1.2(4)
C33 C34 C35 C36 0.4(4)
C27 C32 C31 C30 0.3(5)
C35 C36 C37 C38 -1.0(4)
C33 C38 C37 C36 -0.7(4)
C32 C31 C30 C29 0.5(5)
C31 C30 C29 C28 0.0(6)
C27 C28 C29 C30 -1.2(6)
